data_1553565
loop_
_publ_author_name
'Xia, Debin'
'Keerthi, Ashok'
'An, Cunbin'
'Baumgarten, Martin'

_publ_section_title
;
 Synthesis of a quinoidal
 dithieno[2,3-d;2&#x2032;,3&#x2032;-d]benzo[2,1-b;3,4-b&#x2032;]-dithiophene
 based open-shell singlet biradicaloid
;
_journal_issue 1
_journal_name_full 'Organic Chemistry Frontiers'
_journal_page_first 18
_journal_paper_doi 10.1039/C6QO00543H
_journal_volume 4
_journal_year 2017
_chemical_formula_moiety 'C44 H52 N4 S4'
_chemical_formula_sum 'C44 H52 N4 S4'
_chemical_formula_weight 765.13
_space_group_crystal_system triclinic
_space_group_IT_number 2
_space_group_name_Hall '-P 1'
_space_group_name_H-M_alt 'P -1'
_atom_sites_solution_hydrogens geom
_audit_creation_method SHELXL-2014/7
_audit_update_record
;
2015-07-21 deposited with the CCDC.
2016-10-31 downloaded from the CCDC.
;
_cell_angle_alpha 78.225(8)
_cell_angle_beta 84.998(8)
_cell_angle_gamma 75.520(8)
_cell_formula_units_Z 2
_cell_length_a 9.3265(10)
_cell_length_b 9.7095(9)
_cell_length_c 23.593(2)
_cell_measurement_reflns_used 11801
_cell_measurement_temperature 193(2)
_cell_measurement_theta_max 67.67
_cell_measurement_theta_min 3.83
_cell_volume 2023.6(3)
_computing_cell_refinement 'STOE X-AREA'
_computing_data_collection 'STOE X-AREA'
_computing_data_reduction 'STOE X-RED'
_computing_structure_refinement 'SHELXL-2014/7 (Sheldrick, 2014)'
_computing_structure_solution SIR-2004
_diffrn_ambient_temperature 193(2)
_diffrn_detector 'image plate (34 cm diameter)'
_diffrn_detector_area_resol_mean 6.67
_diffrn_detector_type STOE
_diffrn_measured_fraction_theta_full 0.947
_diffrn_measured_fraction_theta_max 0.947
_diffrn_measurement_details ' 983 frames, detector distance = 40 mm'
_diffrn_measurement_device '2-circle goniometer'
_diffrn_measurement_device_type 'STOE IPDS 2T'
_diffrn_measurement_method 'rotation method'
_diffrn_radiation_monochromator 'X-ray mirror'
_diffrn_radiation_type CuK\a
_diffrn_radiation_wavelength 1.54178
_diffrn_reflns_av_R_equivalents 0.1181
_diffrn_reflns_av_unetI/netI 0.2211
_diffrn_reflns_Laue_measured_fraction_full 0.947
_diffrn_reflns_Laue_measured_fraction_max 0.947
_diffrn_reflns_limit_h_max 9
_diffrn_reflns_limit_h_min -10
_diffrn_reflns_limit_k_max 11
_diffrn_reflns_limit_k_min -11
_diffrn_reflns_limit_l_max 24
_diffrn_reflns_limit_l_min -28
_diffrn_reflns_number 21362
_diffrn_reflns_point_group_measured_fraction_full 0.947
_diffrn_reflns_point_group_measured_fraction_max 0.947
_diffrn_reflns_theta_full 67.617
_diffrn_reflns_theta_max 67.617
_diffrn_reflns_theta_min 3.830
_diffrn_source 'Incoatec microSource Cu'
_exptl_absorpt_coefficient_mu 2.427
_exptl_absorpt_correction_T_max 0.9557
_exptl_absorpt_correction_T_min 0.7723
_exptl_absorpt_correction_type integration
_exptl_crystal_colour blue
_exptl_crystal_density_diffrn 1.256
_exptl_crystal_description needle
_exptl_crystal_F_000 816
_exptl_crystal_recrystallization_method 'Re-crystallisation from solvent: CH2Cl2'
_exptl_crystal_size_max 0.160
_exptl_crystal_size_mid 0.020
_exptl_crystal_size_min 0.020
_refine_diff_density_max 0.372
_refine_diff_density_min -0.520
_refine_diff_density_rms 0.092
_refine_ls_extinction_coef 0.0021(2)
_refine_ls_extinction_expression Fc^*^=kFc[1+0.001xFc^2^\l^3^/sin(2\q)]^-1/4^
_refine_ls_extinction_method 'SHELXL-2014/7 (Sheldrick 2014'
_refine_ls_goodness_of_fit_ref 0.802
_refine_ls_hydrogen_treatment constr
_refine_ls_matrix_type full
_refine_ls_number_parameters 472
_refine_ls_number_reflns 6932
_refine_ls_number_restraints 0
_refine_ls_restrained_S_all 0.802
_refine_ls_R_factor_all 0.1924
_refine_ls_R_factor_gt 0.0676
_refine_ls_shift/su_max 0.001
_refine_ls_shift/su_mean 0.000
_refine_ls_structure_factor_coef Fsqd
_refine_ls_weighting_details 'w=1/[\s^2^(Fo^2^)+(0.0913P)^2^] where P=(Fo^2^+2Fc^2^)/3'
_refine_ls_weighting_scheme calc
_refine_ls_wR_factor_gt 0.1475
_refine_ls_wR_factor_ref 0.2042
_reflns_Friedel_coverage 0.000
_reflns_number_gt 2517
_reflns_number_total 6932
_reflns_threshold_expression 'I > 2\s(I)'
_cod_data_source_file c6qo00543h2.cif
_cod_data_source_block 4CN-T
_cod_original_cell_volume 2023.6(4)
_cod_database_code 1553565
_shelx_shelxl_version_number 2014/7
_shelx_space_group_comment
;
The symmetry employed for this shelxl refinement is uniquely defined
by the following loop, which should always be used as a source of
symmetry information in preference to the above space-group names.
They are only intended as comments.
;
_shelx_estimated_absorpt_t_min 0.697
_shelx_estimated_absorpt_t_max 0.953

loop_
_space_group_symop_operation_xyz
'x, y, z'
'-x, -y, -z'

loop_
_atom_site_label
_atom_site_type_symbol
_atom_site_fract_x
_atom_site_fract_y
_atom_site_fract_z
_atom_site_U_iso_or_equiv
_atom_site_adp_type
_atom_site_occupancy
_atom_site_site_symmetry_order
_atom_site_calc_flag
_atom_site_refinement_flags_posn
_atom_site_refinement_flags_adp
C1 C 0.5868(8) 0.7237(7) 0.1626(3) 0.0324(17) Uani 1 1 d . .
C2 C 0.6539(8) 0.6603(7) 0.1140(3) 0.0309(16) Uani 1 1 d . .
C3 C 0.6246(8) 0.5481(7) 0.0919(3) 0.0328(17) Uani 1 1 d . .
S4 S 0.5070(2) 0.43234(19) 0.11231(7) 0.0383(5) Uani 1 1 d . .
C5 C 0.5814(8) 0.3353(7) 0.0573(3) 0.0359(18) Uani 1 1 d . .
C6 C 0.6921(8) 0.3968(7) 0.0223(3) 0.0372(18) Uani 1 1 d . .
H6 H 0.7438 0.3613 -0.0103 0.045 Uiso 1 1 calc R U
C7 C 0.7134(8) 0.5126(7) 0.0419(3) 0.0335(17) Uani 1 1 d . .
S8 S 0.8349(2) 0.62642(19) 0.02047(7) 0.0374(5) Uani 1 1 d . .
C9 C 0.7719(8) 0.7122(7) 0.0800(3) 0.0311(16) Uani 1 1 d . .
C10 C 0.8258(8) 0.8153(7) 0.0953(3) 0.0344(17) Uani 1 1 d . .
S11 S 0.9770(2) 0.88228(19) 0.06144(7) 0.0389(5) Uani 1 1 d . .
C12 C 0.9421(8) 1.0136(7) 0.1051(3) 0.0358(17) Uani 1 1 d . .
C13 C 1.0038(9) 1.1263(7) 0.1066(3) 0.042(2) Uani 1 1 d . .
H13 H 1.0844 1.1492 0.0822 0.050 Uiso 1 1 calc R U
C14 C 0.9301(8) 1.2052(7) 0.1501(3) 0.0369(18) Uani 1 1 d . .
S15 S 0.7912(2) 1.12807(19) 0.18880(7) 0.0383(5) Uani 1 1 d . .
C16 C 0.8224(8) 0.9965(7) 0.1463(3) 0.0343(17) Uani 1 1 d . .
C17 C 0.7565(8) 0.8863(7) 0.1421(3) 0.0331(17) Uani 1 1 d . .
C18 C 0.6362(7) 0.8371(7) 0.1761(3) 0.0297(16) Uani 1 1 d . .
C19 C 0.4665(8) 0.6614(7) 0.1991(3) 0.0357(18) Uani 1 1 d . .
H19A H 0.4906 0.5554 0.2008 0.043 Uiso 1 1 calc R U
H19B H 0.4667 0.6779 0.2391 0.043 Uiso 1 1 calc R U
C20 C 0.3137(8) 0.7256(7) 0.1764(3) 0.0362(17) Uani 1 1 d . .
H20A H 0.3135 0.7108 0.1361 0.043 Uiso 1 1 calc R U
H20B H 0.2881 0.8313 0.1756 0.043 Uiso 1 1 calc R U
C21 C 0.1945(8) 0.6578(7) 0.2136(3) 0.0389(19) Uani 1 1 d . .
H21A H 0.1025 0.6851 0.1917 0.047 Uiso 1 1 calc R U
H21B H 0.2293 0.5510 0.2202 0.047 Uiso 1 1 calc R U
C22 C 0.1589(9) 0.7053(8) 0.2723(3) 0.045(2) Uani 1 1 d . .
H22A H 0.2528 0.6921 0.2916 0.054 Uiso 1 1 calc R U
H22B H 0.1094 0.8097 0.2658 0.054 Uiso 1 1 calc R U
C23 C 0.0594(8) 0.6214(7) 0.3126(3) 0.0392(19) Uani 1 1 d . .
H23A H -0.0287 0.6244 0.2914 0.047 Uiso 1 1 calc R U
H23B H 0.1140 0.5187 0.3228 0.047 Uiso 1 1 calc R U
C24 C 0.0075(8) 0.6782(8) 0.3682(3) 0.0400(19) Uani 1 1 d . .
H24A H -0.0439 0.7818 0.3580 0.048 Uiso 1 1 calc R U
H24B H 0.0954 0.6716 0.3902 0.048 Uiso 1 1 calc R U
C25 C -0.0961(8) 0.5976(7) 0.4071(3) 0.0385(18) Uani 1 1 d . .
H25A H -0.0434 0.4947 0.4188 0.046 Uiso 1 1 calc R U
H25B H -0.1823 0.6006 0.3848 0.046 Uiso 1 1 calc R U
C26 C -0.1520(9) 0.6604(8) 0.4617(3) 0.0403(18) Uani 1 1 d . .
H26A H -0.2015 0.7641 0.4501 0.048 Uiso 1 1 calc R U
H26B H -0.0662 0.6537 0.4849 0.048 Uiso 1 1 calc R U
C27 C -0.2612(8) 0.5820(7) 0.4997(3) 0.0403(19) Uani 1 1 d . .
H27A H -0.3455 0.5864 0.4760 0.048 Uiso 1 1 calc R U
H27B H -0.2107 0.4787 0.5118 0.048 Uiso 1 1 calc R U
C28 C -0.3216(9) 0.6451(8) 0.5538(3) 0.0405(19) Uani 1 1 d . .
H28A H -0.2376 0.6402 0.5776 0.049 Uiso 1 1 calc R U
H28B H -0.3722 0.7484 0.5418 0.049 Uiso 1 1 calc R U
C29 C -0.4301(9) 0.5660(8) 0.5906(3) 0.047(2) Uani 1 1 d . .
H29A H -0.3797 0.4626 0.6026 0.056 Uiso 1 1 calc R U
H29B H -0.5143 0.5713 0.5668 0.056 Uiso 1 1 calc R U
C30 C -0.4901(10) 0.6297(9) 0.6451(3) 0.062(3) Uani 1 1 d . .
H30A H -0.5330 0.7338 0.6338 0.094 Uiso 1 1 calc R U
H30B H -0.4089 0.6137 0.6712 0.094 Uiso 1 1 calc R U
H30C H -0.5665 0.5819 0.6649 0.094 Uiso 1 1 calc R U
C31 C 0.5756(8) 0.9065(7) 0.2279(3) 0.0345(17) Uani 1 1 d . .
H31A H 0.5663 1.0123 0.2169 0.041 Uiso 1 1 calc R U
H31B H 0.4752 0.8907 0.2388 0.041 Uiso 1 1 calc R U
C32 C 0.6721(8) 0.8471(8) 0.2798(3) 0.0380(18) Uani 1 1 d . .
H32A H 0.7719 0.8644 0.2690 0.046 Uiso 1 1 calc R U
H32B H 0.6829 0.7410 0.2902 0.046 Uiso 1 1 calc R U
C33 C 0.6120(8) 0.9133(7) 0.3328(3) 0.0369(18) Uani 1 1 d . .
H33A H 0.5733 1.0189 0.3202 0.044 Uiso 1 1 calc R U
H33B H 0.6944 0.8986 0.3588 0.044 Uiso 1 1 calc R U
C34 C 0.4879(8) 0.8487(7) 0.3671(3) 0.0384(18) Uani 1 1 d . .
H34A H 0.4056 0.8630 0.3410 0.046 Uiso 1 1 calc R U
H34B H 0.5267 0.7432 0.3799 0.046 Uiso 1 1 calc R U
C35 C 0.4279(9) 0.9157(8) 0.4196(3) 0.042(2) Uani 1 1 d . .
H35A H 0.3796 1.0192 0.4064 0.050 Uiso 1 1 calc R U
H35B H 0.5117 0.9107 0.4436 0.050 Uiso 1 1 calc R U
C36 C 0.3164(8) 0.8414(8) 0.4571(3) 0.0389(18) Uani 1 1 d . .
H36A H 0.3642 0.7375 0.4696 0.047 Uiso 1 1 calc R U
H36B H 0.2318 0.8479 0.4333 0.047 Uiso 1 1 calc R U
C37 C 0.2578(9) 0.9069(8) 0.5107(3) 0.045(2) Uani 1 1 d . .
H37A H 0.3423 0.9010 0.5344 0.054 Uiso 1 1 calc R U
H37B H 0.2091 1.0106 0.4982 0.054 Uiso 1 1 calc R U
C38 C 0.1475(9) 0.8310(8) 0.5479(3) 0.0416(19) Uani 1 1 d . .
H38A H 0.0651 0.8339 0.5236 0.050 Uiso 1 1 calc R U
H38B H 0.1976 0.7280 0.5612 0.050 Uiso 1 1 calc R U
C39 C 0.0839(9) 0.8964(8) 0.6002(3) 0.044(2) Uani 1 1 d . .
H39A H 0.0364 1.0002 0.5871 0.053 Uiso 1 1 calc R U
H39B H 0.1659 0.8908 0.6252 0.053 Uiso 1 1 calc R U
C40 C -0.0298(9) 0.8228(8) 0.6363(3) 0.044(2) Uani 1 1 d . .
H40A H -0.1107 0.8264 0.6111 0.053 Uiso 1 1 calc R U
H40B H 0.0184 0.7196 0.6502 0.053 Uiso 1 1 calc R U
C41 C -0.0963(9) 0.8907(8) 0.6881(3) 0.044(2) Uani 1 1 d . .
H41A H -0.1436 0.9941 0.6742 0.052 Uiso 1 1 calc R U
H41B H -0.0155 0.8861 0.7135 0.052 Uiso 1 1 calc R U
C42 C -0.2111(9) 0.8175(9) 0.7237(3) 0.054(2) Uani 1 1 d . .
H42A H -0.2965 0.8304 0.7000 0.081 Uiso 1 1 calc R U
H42B H -0.2436 0.8614 0.7580 0.081 Uiso 1 1 calc R U
H42C H -0.1668 0.7139 0.7359 0.081 Uiso 1 1 calc R U
C43 C 0.5383(8) 0.2125(7) 0.0521(3) 0.0378(18) Uani 1 1 d . .
C44 C 0.4335(8) 0.1602(7) 0.0926(3) 0.0375(18) Uani 1 1 d . .
N45 N 0.3512(8) 0.1198(6) 0.1277(3) 0.0486(17) Uani 1 1 d . .
C46 C 0.6055(9) 0.1296(8) 0.0087(3) 0.0415(19) Uani 1 1 d . .
N47 N 0.6678(8) 0.0667(7) -0.0259(3) 0.056(2) Uani 1 1 d . .
C48 C 0.9552(8) 1.3304(7) 0.1632(3) 0.0369(18) Uani 1 1 d . .
C49 C 0.8731(9) 1.3945(8) 0.2087(3) 0.0403(19) Uani 1 1 d . .
N50 N 0.8037(8) 1.4466(7) 0.2453(3) 0.0552(19) Uani 1 1 d . .
C51 C 1.0618(9) 1.4010(7) 0.1315(3) 0.0387(19) Uani 1 1 d . .
N52 N 1.1424(7) 1.4642(7) 0.1040(3) 0.0473(17) Uani 1 1 d . .

loop_
_atom_site_aniso_label
_atom_site_aniso_U_11
_atom_site_aniso_U_22
_atom_site_aniso_U_33
_atom_site_aniso_U_23
_atom_site_aniso_U_13
_atom_site_aniso_U_12
C1 0.030(5) 0.036(4) 0.032(4) -0.001(3) 0.005(3) -0.017(3)
C2 0.024(5) 0.041(4) 0.028(3) -0.008(3) 0.005(3) -0.011(3)
C3 0.038(5) 0.032(3) 0.030(3) -0.007(3) 0.003(3) -0.012(3)
S4 0.0381(13) 0.0446(10) 0.0369(10) -0.0083(8) 0.0069(8) -0.0212(9)
C5 0.035(5) 0.039(4) 0.036(4) -0.004(3) 0.005(3) -0.018(4)
C6 0.040(5) 0.042(4) 0.032(4) -0.009(3) 0.009(3) -0.015(4)
C7 0.030(5) 0.043(4) 0.028(3) -0.006(3) 0.007(3) -0.011(3)
S8 0.0361(13) 0.0474(10) 0.0340(9) -0.0117(8) 0.0113(8) -0.0204(9)
C9 0.019(5) 0.040(4) 0.031(4) -0.002(3) -0.002(3) -0.005(3)
C10 0.028(5) 0.047(4) 0.029(3) -0.006(3) 0.003(3) -0.013(4)
S11 0.0368(13) 0.0500(10) 0.0355(9) -0.0104(8) 0.0120(9) -0.0230(10)
C12 0.026(5) 0.048(4) 0.036(4) -0.010(3) 0.005(3) -0.014(4)
C13 0.045(6) 0.050(4) 0.034(4) -0.008(3) 0.008(4) -0.022(4)
C14 0.043(5) 0.041(4) 0.031(4) -0.008(3) 0.003(3) -0.017(4)
S15 0.0382(13) 0.0452(10) 0.0361(9) -0.0120(8) 0.0080(9) -0.0181(9)
C16 0.027(5) 0.046(4) 0.034(4) -0.013(3) 0.010(3) -0.015(4)
C17 0.027(5) 0.041(4) 0.031(4) -0.002(3) 0.004(3) -0.012(3)
C18 0.016(4) 0.043(4) 0.031(4) -0.006(3) 0.007(3) -0.012(3)
C19 0.037(5) 0.047(4) 0.028(4) -0.008(3) 0.011(3) -0.024(4)
C20 0.024(5) 0.053(4) 0.033(4) -0.006(3) 0.003(3) -0.016(4)
C21 0.035(5) 0.049(4) 0.038(4) -0.017(3) 0.019(4) -0.020(4)
C22 0.045(6) 0.056(4) 0.042(4) -0.015(3) 0.023(4) -0.031(4)
C23 0.031(5) 0.046(4) 0.044(4) -0.011(3) 0.012(4) -0.018(4)
C24 0.025(5) 0.059(5) 0.037(4) -0.011(3) 0.008(3) -0.012(4)
C25 0.034(5) 0.045(4) 0.039(4) -0.009(3) 0.007(3) -0.015(4)
C26 0.034(5) 0.055(4) 0.033(4) -0.012(3) 0.012(3) -0.015(4)
C27 0.033(5) 0.050(4) 0.038(4) -0.005(3) 0.006(4) -0.015(4)
C28 0.040(5) 0.053(4) 0.030(4) -0.009(3) 0.006(3) -0.017(4)
C29 0.045(6) 0.064(5) 0.038(4) -0.014(4) 0.012(4) -0.026(4)
C30 0.059(7) 0.088(6) 0.041(5) -0.018(4) 0.021(4) -0.022(5)
C31 0.034(5) 0.044(4) 0.028(3) -0.008(3) 0.007(3) -0.017(4)
C32 0.037(5) 0.058(4) 0.023(3) -0.015(3) 0.008(3) -0.018(4)
C33 0.034(5) 0.052(4) 0.029(4) -0.014(3) 0.007(3) -0.017(4)
C34 0.035(5) 0.051(4) 0.031(4) -0.008(3) 0.013(3) -0.018(4)
C35 0.039(5) 0.051(4) 0.036(4) -0.010(3) 0.011(4) -0.014(4)
C36 0.029(5) 0.053(4) 0.037(4) -0.008(3) 0.006(3) -0.016(4)
C37 0.040(6) 0.056(5) 0.043(4) -0.017(4) 0.017(4) -0.021(4)
C38 0.041(5) 0.050(4) 0.032(4) -0.006(3) 0.012(4) -0.014(4)
C39 0.048(6) 0.051(4) 0.036(4) -0.016(3) 0.014(4) -0.018(4)
C40 0.045(6) 0.056(5) 0.035(4) -0.013(3) 0.011(4) -0.020(4)
C41 0.044(6) 0.048(4) 0.038(4) -0.009(3) 0.012(4) -0.014(4)
C42 0.040(6) 0.080(6) 0.042(5) -0.008(4) 0.011(4) -0.023(5)
C43 0.034(5) 0.042(4) 0.038(4) -0.001(3) 0.000(3) -0.015(4)
C44 0.033(5) 0.034(4) 0.049(4) -0.007(3) 0.002(4) -0.015(4)
N45 0.049(5) 0.049(4) 0.051(4) -0.009(3) 0.007(4) -0.020(4)
C46 0.042(6) 0.049(4) 0.038(4) -0.013(3) 0.009(4) -0.018(4)
N47 0.075(6) 0.054(4) 0.050(4) -0.018(3) 0.013(4) -0.031(4)
C48 0.037(5) 0.043(4) 0.036(4) -0.008(3) -0.002(3) -0.020(4)
C49 0.037(5) 0.048(4) 0.038(4) -0.011(3) 0.004(4) -0.014(4)
N50 0.061(6) 0.060(4) 0.046(4) -0.012(3) 0.007(4) -0.017(4)
C51 0.039(5) 0.039(4) 0.045(4) -0.017(3) 0.007(4) -0.018(4)
N52 0.047(5) 0.057(4) 0.045(4) -0.010(3) -0.002(3) -0.024(4)

loop_
_atom_type_symbol
_atom_type_description
_atom_type_scat_dispersion_real
_atom_type_scat_dispersion_imag
_atom_type_scat_source
C C 0.0181 0.0091 'International Tables Vol C Tables 4.2.6.8 and 6.1.1.4'
H H 0.0000 0.0000 'International Tables Vol C Tables 4.2.6.8 and 6.1.1.4'
N N 0.0311 0.0180 'International Tables Vol C Tables 4.2.6.8 and 6.1.1.4'
S S 0.3331 0.5567 'International Tables Vol C Tables 4.2.6.8 and 6.1.1.4'

loop_
_exptl_crystal_face_index_h
_exptl_crystal_face_index_k
_exptl_crystal_face_index_l
_exptl_crystal_face_perp_dist
0 0 -1 0.0100
0 0 1 0.0100
-1 0 0 0.0105
1 0 0 0.0105
0 1 0 0.0820
0 -1 0 0.0820

loop_
_geom_angle_atom_site_label_1
_geom_angle_atom_site_label_2
_geom_angle_atom_site_label_3
_geom_angle
C18 C1 C2 119.3(5)
C18 C1 C19 122.1(5)
C2 C1 C19 118.6(5)
C3 C2 C1 130.2(6)
C3 C2 C9 109.6(5)
C1 C2 C9 120.2(6)
C2 C3 C7 115.3(6)
C2 C3 S4 134.8(5)
C7 C3 S4 109.8(4)
C3 S4 C5 91.8(3)
C43 C5 C6 126.9(6)
C43 C5 S4 121.6(5)
C6 C5 S4 111.4(5)
C7 C6 C5 111.2(6)
C7 C6 H6 124.4
C5 C6 H6 124.4
C6 C7 C3 115.6(6)
C6 C7 S8 133.2(5)
C3 C7 S8 111.1(4)
C7 S8 C9 90.2(3)
C10 C9 C2 120.4(6)
C10 C9 S8 126.0(5)
C2 C9 S8 113.7(5)
C9 C10 C17 120.8(6)
C9 C10 S11 126.1(5)
C17 C10 S11 113.1(5)
C12 S11 C10 90.4(3)
C13 C12 C16 115.9(6)
C13 C12 S11 133.0(5)
C16 C12 S11 111.1(4)
C12 C13 C14 110.6(6)
C12 C13 H13 124.7
C14 C13 H13 124.7
C48 C14 C13 128.1(6)
C48 C14 S15 119.6(5)
C13 C14 S15 112.3(5)
C16 S15 C14 91.4(3)
C17 C16 C12 114.9(5)
C17 C16 S15 135.2(5)
C12 C16 S15 109.8(4)
C16 C17 C10 110.3(6)
C16 C17 C18 130.3(6)
C10 C17 C18 119.3(6)
C1 C18 C17 119.7(6)
C1 C18 C31 122.8(5)
C17 C18 C31 117.4(5)
C20 C19 C1 113.7(6)
C20 C19 H19A 108.8
C1 C19 H19A 108.8
C20 C19 H19B 108.8
C1 C19 H19B 108.8
H19A C19 H19B 107.7
C19 C20 C21 112.5(6)
C19 C20 H20A 109.1
C21 C20 H20A 109.1
C19 C20 H20B 109.1
C21 C20 H20B 109.1
H20A C20 H20B 107.8
C22 C21 C20 113.5(5)
C22 C21 H21A 108.9
C20 C21 H21A 108.9
C22 C21 H21B 108.9
C20 C21 H21B 108.9
H21A C21 H21B 107.7
C23 C22 C21 113.4(5)
C23 C22 H22A 108.9
C21 C22 H22A 108.9
C23 C22 H22B 108.9
C21 C22 H22B 108.9
H22A C22 H22B 107.7
C24 C23 C22 114.4(5)
C24 C23 H23A 108.7
C22 C23 H23A 108.7
C24 C23 H23B 108.7
C22 C23 H23B 108.7
H23A C23 H23B 107.6
C23 C24 C25 114.2(6)
C23 C24 H24A 108.7
C25 C24 H24A 108.7
C23 C24 H24B 108.7
C25 C24 H24B 108.7
H24A C24 H24B 107.6
C24 C25 C26 113.3(6)
C24 C25 H25A 108.9
C26 C25 H25A 108.9
C24 C25 H25B 108.9
C26 C25 H25B 108.9
H25A C25 H25B 107.7
C25 C26 C27 113.0(6)
C25 C26 H26A 109.0
C27 C26 H26A 109.0
C25 C26 H26B 109.0
C27 C26 H26B 109.0
H26A C26 H26B 107.8
C28 C27 C26 114.0(6)
C28 C27 H27A 108.8
C26 C27 H27A 108.8
C28 C27 H27B 108.8
C26 C27 H27B 108.8
H27A C27 H27B 107.6
C29 C28 C27 113.1(6)
C29 C28 H28A 109.0
C27 C28 H28A 109.0
C29 C28 H28B 109.0
C27 C28 H28B 109.0
H28A C28 H28B 107.8
C28 C29 C30 112.9(6)
C28 C29 H29A 109.0
C30 C29 H29A 109.0
C28 C29 H29B 109.0
C30 C29 H29B 109.0
H29A C29 H29B 107.8
C29 C30 H30A 109.5
C29 C30 H30B 109.5
H30A C30 H30B 109.5
C29 C30 H30C 109.5
H30A C30 H30C 109.5
H30B C30 H30C 109.5
C32 C31 C18 112.9(6)
C32 C31 H31A 109.0
C18 C31 H31A 109.0
C32 C31 H31B 109.0
C18 C31 H31B 109.0
H31A C31 H31B 107.8
C31 C32 C33 113.9(6)
C31 C32 H32A 108.8
C33 C32 H32A 108.8
C31 C32 H32B 108.8
C33 C32 H32B 108.8
H32A C32 H32B 107.7
C32 C33 C34 113.6(5)
C32 C33 H33A 108.9
C34 C33 H33A 108.9
C32 C33 H33B 108.9
C34 C33 H33B 108.9
H33A C33 H33B 107.7
C35 C34 C33 113.3(5)
C35 C34 H34A 108.9
C33 C34 H34A 108.9
C35 C34 H34B 108.9
C33 C34 H34B 108.9
H34A C34 H34B 107.7
C34 C35 C36 113.4(6)
C34 C35 H35A 108.9
C36 C35 H35A 108.9
C34 C35 H35B 108.9
C36 C35 H35B 108.9
H35A C35 H35B 107.7
C35 C36 C37 113.5(6)
C35 C36 H36A 108.9
C37 C36 H36A 108.9
C35 C36 H36B 108.9
C37 C36 H36B 108.9
H36A C36 H36B 107.7
C38 C37 C36 112.9(6)
C38 C37 H37A 109.0
C36 C37 H37A 109.0
C38 C37 H37B 109.0
C36 C37 H37B 109.0
H37A C37 H37B 107.8
C39 C38 C37 114.1(6)
C39 C38 H38A 108.7
C37 C38 H38A 108.7
C39 C38 H38B 108.7
C37 C38 H38B 108.7
H38A C38 H38B 107.6
C38 C39 C40 113.9(6)
C38 C39 H39A 108.8
C40 C39 H39A 108.8
C38 C39 H39B 108.8
C40 C39 H39B 108.8
H39A C39 H39B 107.7
C41 C40 C39 113.9(6)
C41 C40 H40A 108.8
C39 C40 H40A 108.8
C41 C40 H40B 108.8
C39 C40 H40B 108.8
H40A C40 H40B 107.7
C40 C41 C42 113.7(6)
C40 C41 H41A 108.8
C42 C41 H41A 108.8
C40 C41 H41B 108.8
C42 C41 H41B 108.8
H41A C41 H41B 107.7
C41 C42 H42A 109.5
C41 C42 H42B 109.5
H42A C42 H42B 109.5
C41 C42 H42C 109.5
H42A C42 H42C 109.5
H42B C42 H42C 109.5
C5 C43 C44 120.0(6)
C5 C43 C46 121.1(6)
C44 C43 C46 118.7(6)
N45 C44 C43 176.6(8)
N47 C46 C43 175.3(8)
C14 C48 C51 122.0(6)
C14 C48 C49 121.0(6)
C51 C48 C49 117.0(6)
N50 C49 C48 178.6(9)
N52 C51 C48 176.2(9)

loop_
_geom_bond_atom_site_label_1
_geom_bond_atom_site_label_2
_geom_bond_distance
C1 C18 1.396(8)
C1 C2 1.434(8)
C1 C19 1.525(8)
C2 C3 1.392(8)
C2 C9 1.438(8)
C3 C7 1.433(8)
C3 S4 1.732(6)
S4 C5 1.752(7)
C5 C43 1.380(9)
C5 C6 1.436(8)
C6 C7 1.363(9)
C6 H6 0.9500
C7 S8 1.749(6)
S8 C9 1.761(6)
C9 C10 1.348(9)
C10 C17 1.440(8)
C10 S11 1.761(7)
S11 C12 1.749(6)
C12 C13 1.366(9)
C12 C16 1.435(8)
C13 C14 1.430(9)
C13 H13 0.9500
C14 C48 1.392(8)
C14 S15 1.753(7)
S15 C16 1.733(6)
C16 C17 1.385(9)
C17 C18 1.444(8)
C18 C31 1.514(8)
C19 C20 1.502(10)
C19 H19A 0.9900
C19 H19B 0.9900
C20 C21 1.549(8)
C20 H20A 0.9900
C20 H20B 0.9900
C21 C22 1.532(8)
C21 H21A 0.9900
C21 H21B 0.9900
C22 C23 1.528(8)
C22 H22A 0.9900
C22 H22B 0.9900
C23 C24 1.519(9)
C23 H23A 0.9900
C23 H23B 0.9900
C24 C25 1.524(8)
C24 H24A 0.9900
C24 H24B 0.9900
C25 C26 1.531(9)
C25 H25A 0.9900
C25 H25B 0.9900
C26 C27 1.539(8)
C26 H26A 0.9900
C26 H26B 0.9900
C27 C28 1.531(8)
C27 H27A 0.9900
C27 H27B 0.9900
C28 C29 1.527(9)
C28 H28A 0.9900
C28 H28B 0.9900
C29 C30 1.540(9)
C29 H29A 0.9900
C29 H29B 0.9900
C30 H30A 0.9800
C30 H30B 0.9800
C30 H30C 0.9800
C31 C32 1.513(9)
C31 H31A 0.9900
C31 H31B 0.9900
C32 C33 1.521(8)
C32 H32A 0.9900
C32 H32B 0.9900
C33 C34 1.542(8)
C33 H33A 0.9900
C33 H33B 0.9900
C34 C35 1.516(8)
C34 H34A 0.9900
C34 H34B 0.9900
C35 C36 1.529(8)
C35 H35A 0.9900
C35 H35B 0.9900
C36 C37 1.530(9)
C36 H36A 0.9900
C36 H36B 0.9900
C37 C38 1.526(8)
C37 H37A 0.9900
C37 H37B 0.9900
C38 C39 1.512(8)
C38 H38A 0.9900
C38 H38B 0.9900
C39 C40 1.527(9)
C39 H39A 0.9900
C39 H39B 0.9900
C40 C41 1.518(9)
C40 H40A 0.9900
C40 H40B 0.9900
C41 C42 1.528(9)
C41 H41A 0.9900
C41 H41B 0.9900
C42 H42A 0.9800
C42 H42B 0.9800
C42 H42C 0.9800
C43 C44 1.420(9)
C43 C46 1.436(9)
C44 N45 1.156(8)
C46 N47 1.149(8)
C48 C51 1.420(9)
C48 C49 1.422(9)
C49 N50 1.156(8)
C51 N52 1.161(8)

loop_
_geom_torsion_atom_site_label_1
_geom_torsion_atom_site_label_2
_geom_torsion_atom_site_label_3
_geom_torsion_atom_site_label_4
_geom_torsion
C18 C1 C2 C3 -179.9(7)
C19 C1 C2 C3 2.1(12)
C18 C1 C2 C9 0.6(11)
C19 C1 C2 C9 -177.4(7)
C1 C2 C3 C7 179.6(7)
C9 C2 C3 C7 -0.9(9)
C1 C2 C3 S4 -3.2(14)
C9 C2 C3 S4 176.3(6)
C2 C3 S4 C5 -174.9(8)
C7 C3 S4 C5 2.4(6)
C3 S4 C5 C43 175.2(7)
C3 S4 C5 C6 -2.3(6)
C43 C5 C6 C7 -175.8(8)
S4 C5 C6 C7 1.6(9)
C5 C6 C7 C3 0.3(10)
C5 C6 C7 S8 177.0(6)
C2 C3 C7 C6 175.9(7)
S4 C3 C7 C6 -2.0(8)
C2 C3 C7 S8 -1.6(8)
S4 C3 C7 S8 -179.4(4)
C6 C7 S8 C9 -174.2(8)
C3 C7 S8 C9 2.7(6)
C3 C2 C9 C10 -176.1(7)
C1 C2 C9 C10 3.5(11)
C3 C2 C9 S8 2.9(8)
C1 C2 C9 S8 -177.5(6)
C7 S8 C9 C10 175.7(7)
C7 S8 C9 C2 -3.3(6)
C2 C9 C10 C17 -6.6(11)
S8 C9 C10 C17 174.6(6)
C2 C9 C10 S11 175.7(6)
S8 C9 C10 S11 -3.2(11)
C9 C10 S11 C12 173.9(7)
C17 C10 S11 C12 -4.1(6)
C10 S11 C12 C13 -175.4(8)
C10 S11 C12 C16 3.5(6)
C16 C12 C13 C14 -0.9(10)
S11 C12 C13 C14 178.0(6)
C12 C13 C14 C48 -176.7(8)
C12 C13 C14 S15 2.4(9)
C48 C14 S15 C16 176.6(7)
C13 C14 S15 C16 -2.5(6)
C13 C12 C16 C17 176.8(7)
S11 C12 C16 C17 -2.3(9)
C13 C12 C16 S15 -1.0(9)
S11 C12 C16 S15 179.9(4)
C14 S15 C16 C17 -175.2(9)
C14 S15 C16 C12 1.9(6)
C12 C16 C17 C10 -0.7(9)
S15 C16 C17 C10 176.3(7)
C12 C16 C17 C18 179.1(7)
S15 C16 C17 C18 -3.8(14)
C9 C10 C17 C16 -174.6(7)
S11 C10 C17 C16 3.5(8)
C9 C10 C17 C18 5.5(11)
S11 C10 C17 C18 -176.4(6)
C2 C1 C18 C17 -1.6(11)
C19 C1 C18 C17 176.4(7)
C2 C1 C18 C31 -177.7(7)
C19 C1 C18 C31 0.3(11)
C16 C17 C18 C1 178.8(8)
C10 C17 C18 C1 -1.3(11)
C16 C17 C18 C31 -4.9(12)
C10 C17 C18 C31 175.0(7)
C18 C1 C19 C20 95.4(8)
C2 C1 C19 C20 -86.6(8)
C1 C19 C20 C21 178.8(5)
C19 C20 C21 C22 72.8(8)
C20 C21 C22 C23 -171.2(7)
C21 C22 C23 C24 -173.1(7)
C22 C23 C24 C25 177.9(7)
C23 C24 C25 C26 -177.7(7)
C24 C25 C26 C27 177.8(7)
C25 C26 C27 C28 -178.6(7)
C26 C27 C28 C29 179.8(7)
C27 C28 C29 C30 179.8(7)
C1 C18 C31 C32 97.7(8)
C17 C18 C31 C32 -78.5(8)
C18 C31 C32 C33 -179.0(5)
C31 C32 C33 C34 79.6(8)
C32 C33 C34 C35 -179.7(7)
C33 C34 C35 C36 -174.1(7)
C34 C35 C36 C37 179.0(7)
C35 C36 C37 C38 -179.6(7)
C36 C37 C38 C39 -178.1(7)
C37 C38 C39 C40 178.3(7)
C38 C39 C40 C41 -178.7(7)
C39 C40 C41 C42 179.4(7)
C6 C5 C43 C44 175.9(8)
S4 C5 C43 C44 -1.2(11)
C6 C5 C43 C46 0.3(13)
S4 C5 C43 C46 -176.8(6)
C13 C14 C48 C51 1.8(13)
S15 C14 C48 C51 -177.2(6)
C13 C14 C48 C49 -179.0(8)
S15 C14 C48 C49 2.0(11)
